data_2010807
loop_
_publ_author_name
'Simon, Wendy M.'
'Trujillo, Hernando A.'
'Pelkey, Erin T.'
'Gribble, Gordon W.'
'Jasinski, Jerry P.'

_publ_section_title
;The fused heterocycle
 2-benzyl-3-methyl-1-phenyl-4-phenylsulfonyl-2<i>H</i>,4<i>H</i>-pyrrolo[3,4-<i>b</i>]indole
;
_journal_issue 4
_journal_name_full 'Acta Crystallographica Section C'
_journal_page_first 461
_journal_page_last 462
_journal_paper_doi 10.1107/S0108270100000020
_journal_volume 56
_journal_year 2000
_chemical_formula_moiety 'C30 H24 N2 O2 S '
_chemical_formula_sum 'C30 H24 N2 O2 S'
_chemical_formula_weight 476.59
_space_group_IT_number 2
_symmetry_cell_setting triclinic
_symmetry_space_group_name_Hall '-P 1'
_symmetry_space_group_name_H-M 'P -1'
_cell_angle_alpha 105.65(9)
_cell_angle_beta 98.62(9)
_cell_angle_gamma 88.45(3)
_cell_formula_units_Z 2
_cell_length_a 10.3000(10)
_cell_length_b 13.3900(10)
_cell_length_c 9.322(7)
_cell_measurement_reflns_used 20
_cell_measurement_temperature 296
_cell_measurement_theta_max 7.6
_cell_measurement_theta_min 6.2
_cell_volume 1223.9(11)
_computing_cell_refinement 'MSC/AFC Diffractometer Control Software'
_computing_data_collection
;MSC/AFC Diffractometer Control Software (Molecular Structure Corporation,
 1994)
;
_computing_data_reduction 'TEXSAN for Windows (Molecular Structure Corporation, 1997-1999)'
_computing_publication_material 'TEXSAN for Windows'
_computing_structure_refinement 'SHELXL93 (Sheldrick, 1993)'
_computing_structure_solution 'SIR93 (Altomare et al., 1993) and DIRDIF94 (Beurskens et al., 1994) Query'
_diffrn_ambient_temperature 296.2
_diffrn_measurement_device 'Rigaku AFC-6S'
_diffrn_measurement_method \w/2\q
_diffrn_radiation_monochromator graphite
_diffrn_radiation_source 'X-ray tube'
_diffrn_radiation_type 'Mo K\a'
_diffrn_radiation_wavelength .7107
_diffrn_reflns_av_R_equivalents .026
_diffrn_reflns_av_sigmaI/netI .091
_diffrn_reflns_limit_h_max 13
_diffrn_reflns_limit_h_min 0
_diffrn_reflns_limit_k_max 17
_diffrn_reflns_limit_k_min -17
_diffrn_reflns_limit_l_max 11
_diffrn_reflns_limit_l_min -12
_diffrn_reflns_number 5951
_diffrn_reflns_reduction_process 'Lp corrections applied'
_diffrn_reflns_theta_max 27.50
_diffrn_reflns_theta_min 1.58
_diffrn_standards_decay_% -3.0
_diffrn_standards_interval_count 150
_diffrn_standards_number 3
_exptl_absorpt_coefficient_mu .163
_exptl_absorpt_correction_type none
_exptl_crystal_colour 'light yellow'
_exptl_crystal_density_diffrn 1.293
_exptl_crystal_density_meas ?
_exptl_crystal_description prism
_exptl_crystal_F_000 500.00
_exptl_crystal_size_max .5
_exptl_crystal_size_mid .4
_exptl_crystal_size_min .4
_refine_diff_density_max .30
_refine_diff_density_min -.36
_refine_ls_extinction_coef '4.5(2) \\times 10^-6^'
_refine_ls_extinction_method 'Zachariasen (1967)'
_refine_ls_goodness_of_fit_all 2.342
_refine_ls_goodness_of_fit_ref 1.050
_refine_ls_hydrogen_treatment noref
_refine_ls_matrix_type full
_refine_ls_number_constraints 0
_refine_ls_number_parameters 317
_refine_ls_number_reflns 5637
_refine_ls_number_restraints 0
_refine_ls_R_factor_all .151
_refine_ls_R_factor_gt .050
_refine_ls_shift/su_max .030
_refine_ls_shift/su_mean .003
_refine_ls_structure_factor_coef F
_refine_ls_weighting_details 'w = 1/[\s^2^(Fo) + 0.00004|Fo|^2^]'
_refine_ls_weighting_scheme sigma
_refine_ls_wR_factor_all .147
_refine_ls_wR_factor_ref .196
_reflns_number_gt 2632
_reflns_number_total 5637
_reflns_threshold_expression I>3\s(I)
_cod_data_source_file fr1236.cif
_cod_data_source_block I
_cod_depositor_comments
;
The following automatic conversions were performed:

'_exptl_crystal_density_meas' value 'not measured' was changed to '?'
- the value is perceived as not measured.

Automatic conversion script
Id: cif_fix_values 3008 2015-01-20 13:52:24Z robertas 
;
_cod_original_cell_volume 1223.9(4)
_cod_original_formula_sum 'C30 H24 N2 O2 S '
_cod_database_code 2010807

loop_
_symmetry_equiv_pos_as_xyz
'  +x,  +y,  +z'
'  -x,  -y,  -z'

loop_
_atom_site_label
_atom_site_fract_x
_atom_site_fract_y
_atom_site_fract_z
_atom_site_U_iso_or_equiv
_atom_site_adp_type
_atom_site_calc_flag
_atom_site_calc_attached_atom
_atom_site_refinement_flags
_atom_site_occupancy
S23 1.30359(8) .15538(6) .68662(9) .0488(2) Uani d ? . 1.000
O24 1.4195(2) .0976(2) .6582(2) .0695(7) Uani d ? . 1.000
O25 1.2628(2) .1753(2) .8309(2) .0699(8) Uani d ? . 1.000
N2 .8527(2) .1973(2) .5723(2) .0432(7) Uani d ? . 1.000
N4 1.1803(2) .0905(2) .5609(2) .0419(7) Uani d ? . 1.000
C1 .8730(3) .1813(2) .4234(3) .0384(8) Uani d ? . 1.000
C3 .9639(3) .1708(2) .6607(3) .0416(9) Uani d ? . 1.000
C3a 1.0526(2) .1385(2) .5629(3) .0392(8) Uani d ? . 1.000
C4a 1.1996(3) .0668(2) .4036(3) .0410(8) Uani d ? . 1.000
C5 1.3044(3) .0160(2) .3404(3) .0510(10) Uani d ? . 1.000
C6 1.3048(3) .0033(2) .1883(4) .0550(10) Uani d ? . 1.000
C7 1.2027(3) .0387(2) .1003(3) .0560(10) Uani d ? . 1.000
C8 1.0957(3) .0866(2) .1628(3) .0481(9) Uani d ? . 1.000
C8a 1.0925(2) .1007(2) .3159(3) .0391(8) Uani d ? . 1.000
C8b .9988(2) .1445(2) .4174(3) .0380(8) Uani d ? . 1.000
C9 .7428(3) .2529(2) .6374(3) .0510(10) Uani d ? . 1.000
C10 .9674(3) .1810(2) .8235(3) .0560(10) Uani d ? . 1.000
C11 .7742(3) .2012(2) .3021(3) .0410(8) Uani d ? . 1.000
C12 .8106(3) .2591(2) .2111(3) .0500(9) Uani d ? . 1.000
C13 .7224(3) .2780(2) .0954(3) .0610(10) Uani d ? . 1.000
C14 .5962(3) .2413(3) .0683(3) .0620(10) Uani d ? . 1.000
C15 .5582(3) .1823(3) .1555(4) .0650(10) Uani d ? . 1.000
C16 .6467(3) .1606(2) .2708(3) .0530(10) Uani d ? . 1.000
C17 .7691(3) .3668(3) .7128(3) .0560(10) Uani d ? . 1.000
C18 .6744(3) .4242(3) .7903(4) .0710(10) Uani d ? . 1.000
C19 .6901(5) .5278(4) .8571(5) .101(2) Uani d ? . 1.000
C20 .7992(6) .5769(3) .8517(6) .122(2) Uani d ? . 1.000
C21 .8968(5) .5233(4) .7788(6) .125(2) Uani d ? . 1.000
C22 .8810(4) .4168(3) .7064(5) .0870(10) Uani d ? . 1.000
C26 1.3162(3) .2739(2) .6427(3) .0504(9) Uani d ? . 1.000
C27 1.2578(3) .3604(3) .7212(4) .0810(10) Uani d ? . 1.000
C28 1.2670(5) .4533(4) .6810(7) .118(2) Uani d ? . 1.000
C29 1.3310(5) .4549(4) .5644(8) .123(2) Uani d ? . 1.000
C30 1.3876(4) .3694(4) .4868(5) .104(2) Uani d ? . 1.000
C31 1.3813(3) .2780(3) .5243(4) .0670(10) Uani d ? . 1.000
H5 1.3738 -.0094 .3999 .061 Uiso c ? . 1.000
H6 1.3767 -.0305 .1426 .066 Uiso c ? . 1.000
H7 1.2063 .0301 -.0035 .066 Uiso c ? . 1.000
H8 1.0237 .1098 .1011 .057 Uiso c ? . 1.000
H9a .6703 .2465 .5592 .061 Uiso c ? . 1.000
H9b .7208 .2210 .7104 .061 Uiso c ? . 1.000
H10a 1.0542 .2016 .8740 .067 Uiso c ? . 1.000
H10b .9056 .2317 .8661 .068 Uiso c ? . 1.000
H10c .9483 .1144 .8356 .067 Uiso c ? . 1.000
H12 .8979 .2864 .2297 .060 Uiso c ? . 1.000
H13 .7501 .3168 .0326 .072 Uiso c ? . 1.000
H14 .5349 .2565 -.0094 .075 Uiso c ? . 1.000
H15 .4708 .1557 .1365 .078 Uiso c ? . 1.000
H16 .6206 .1176 .3281 .063 Uiso c ? . 1.000
H18 .5971 .3898 .7973 .086 Uiso c ? . 1.000
H19 .6229 .5651 .9081 .121 Uiso c ? . 1.000
H20 .8101 .6498 .8966 .144 Uiso c ? . 1.000
H21 .9757 .5579 .7773 .147 Uiso c ? . 1.000
H22 .9475 .3803 .6539 .104 Uiso c ? . 1.000
H27 1.2130 .3575 .8027 .096 Uiso c ? . 1.000
H28 1.2278 .5148 .7347 .139 Uiso c ? . 1.000
H29 1.3374 .5186 .5391 .147 Uiso c ? . 1.000
H30 1.4314 .3726 .4046 .124 Uiso c ? . 1.000
H31 1.4210 .2174 .4695 .080 Uiso c ? . 1.000

loop_
_atom_site_aniso_label
_atom_site_aniso_U_11
_atom_site_aniso_U_22
_atom_site_aniso_U_33
_atom_site_aniso_U_12
_atom_site_aniso_U_13
_atom_site_aniso_U_23
S23 .0415(4) .0604(6) .0429(5) .0048(4) -.0047(3) .0177(4)
O24 .0470(10) .082(2) .074(2) .0190(10) -.0090(10) .0210(10)
O25 .0680(10) .102(2) .0410(10) -.0050(10) -.0010(10) .0260(10)
N2 .0400(10) .045(2) .0460(10) .0020(10) .0100(10) .0130(10)
N4 .0380(10) .0450(10) .0430(10) .0030(10) .0010(10) .0140(10)
C1 .035(2) .040(2) .041(2) -.0020(10) .0050(10) .0120(10)
C3 .044(2) .044(2) .039(2) .0010(10) .0080(10) .0140(10)
C3a .037(2) .040(2) .040(2) .0000(10) .0000(10) .0140(10)
C4a .042(2) .035(2) .044(2) .0010(10) .0050(10) .0070(10)
C5 .040(2) .049(2) .059(2) .0060(10) .006(2) .008(2)
C6 .046(2) .053(2) .061(2) .005(2) .017(2) .001(2)
C7 .058(2) .062(2) .046(2) -.002(2) .017(2) .008(2)
C8 .047(2) .054(2) .042(2) .001(2) .0060(10) .0130(10)
C8a .038(2) .037(2) .042(2) .0010(10) .0070(10) .0100(10)
C8b .037(2) .038(2) .040(2) .0000(10) .0040(10) .0130(10)
C9 .043(2) .057(2) .053(2) .006(2) .0170(10) .011(2)
C10 .056(2) .070(2) .045(2) .000(2) .011(2) .019(2)
C11 .037(2) .040(2) .044(2) .0060(10) .0060(10) .0110(10)
C12 .046(2) .049(2) .055(2) -.0010(10) .002(2) .018(2)
C13 .076(2) .058(2) .053(2) .013(2) .006(2) .024(2)
C14 .058(2) .065(2) .057(2) .017(2) -.008(2) .013(2)
C15 .044(2) .075(3) .066(2) -.001(2) -.008(2) .010(2)
C16 .044(2) .059(2) .056(2) -.003(2) .007(2) .016(2)
C17 .058(2) .059(2) .046(2) .009(2) .000(2) .013(2)
C18 .079(3) .075(3) .055(2) .028(2) .011(2) .012(2)
C19 .117(4) .082(4) .081(3) .035(3) .002(3) -.008(3)
C20 .145(5) .058(3) .127(4) .021(3) -.025(4) -.008(3)
C21 .106(4) .061(3) .186(6) -.019(3) -.010(4) .011(3)
C22 .071(3) .062(3) .122(4) -.001(2) .010(2) .014(2)
C26 .041(2) .054(2) .051(2) -.0060(10) -.0030(10) .009(2)
C27 .074(3) .061(3) .100(3) -.002(2) .021(2) .005(2)
C28 .101(4) .056(3) .192(6) .004(3) .025(4) .022(4)
C29 .091(4) .089(4) .204(7) -.019(3) -.013(4) .083(4)
C30 .096(3) .121(4) .109(4) -.036(3) -.007(3) .065(3)
C31 .055(2) .080(3) .069(2) -.015(2) .006(2) .025(2)

loop_
_atom_type_symbol
_atom_type_scat_dispersion_real
_atom_type_scat_dispersion_imag
_atom_type_scat_source
C .002 .002
;International Tables for Crystallography
(1992, Vol. C, Table 6.1.1.2)
;
H .000 .000
;International Tables for Crystallography
(1992, Vol. C, Table 6.1.1.2)
;
N .004 .003
;International Tables for Crystallography
(1992, Vol. C, Table 6.1.1.2)
;
S .110 .124
;International Tables for Crystallography
(1992, Vol. C, Table 6.1.1.2)
;
O .008 .006
;International Tables for Crystallography
(1992, Vol. C, Table 6.1.1.2)
;

loop_
_geom_angle_atom_site_label_1
_geom_angle_atom_site_label_2
_geom_angle_atom_site_label_3
_geom_angle
_geom_angle_publ_flag
O24 S23 O25 119.70(10) ?
O24 S23 N4 106.60(10) ?
O24 S23 C26 108.90(10) ?
O25 S23 N4 106.90(10) ?
O25 S23 C26 108.60(10) ?
N4 S23 C26 105.20(10) ?
C1 N2 C3 111.3(2) y
C1 N2 C9 125.2(2) y
C3 N2 C9 122.5(2) y
S23 N4 C3a 116.4(2) y
S23 N4 C4a 115.8(2) y
C3a N4 C4a 104.0(2) y
N2 C1 C8b 106.0(2) ?
N2 C1 C11 124.4(2) ?
C8b C1 C11 129.6(3) ?
N2 C3 C3a 104.5(2) ?
N2 C3 C10 121.8(2) ?
C3a C3 C10 133.7(2) ?
N4 C3a C3 138.7(3) ?
N4 C3a C8b 110.4(2) ?
C3 C3a C8b 110.5(2) ?
N4 C4a C5 127.2(2) ?
N4 C4a C8a 111.0(2) ?
C5 C4a C8a 121.8(3) ?
C4a C5 C6 117.9(3) ?
C4a C5 H5 120.8 no
C6 C5 H5 121.3 no
C5 C6 C7 121.6(3) ?
C5 C6 H6 119.4 no
C7 C6 H6 119.1 no
C6 C7 C8 120.5(3) ?
C6 C7 H7 119.8 no
C8 C7 H7 119.7 no
C7 C8 C8a 119.3(3) ?
C7 C8 H8 120.5 no
C8a C8 H8 120.2 no
C4a C8a C8 118.9(2) ?
C4a C8a C8b 106.4(2) ?
C8 C8a C8b 134.7(2) ?
C1 C8b C3a 107.7(2) ?
C1 C8b C8a 143.8(2) ?
C3a C8b C8a 108.1(2) ?
N2 C9 C17 114.7(2) ?
N2 C9 H9a 108.2 no
N2 C9 H9b 108.1 no
C17 C9 H9a 108.3 no
C17 C9 H9b 108.2 no
H9a C9 H9b 109.2 no
C3 C10 H10b 111.4 no
C3 C10 H10c 108.3 no
C3 C10 H10a 108.6 no
H10b C10 H10c 110.7 no
H10b C10 H10a 109.5 no
H10c C10 H10a 108.3 no
C1 C11 C12 119.1(2) ?
C1 C11 C16 122.7(3) ?
C12 C11 C16 118.1(3) ?
C11 C12 C13 121.0(3) ?
C11 C12 H12 119.3 no
C13 C12 H12 119.7 no
C12 C13 C14 120.7(3) ?
C12 C13 H13 119.6 no
C14 C13 H13 119.7 no
C13 C14 C15 119.4(3) ?
C13 C14 H14 120.5 no
C15 C14 H14 120.1 no
C14 C15 C16 120.6(3) ?
C14 C15 H15 119.9 no
C16 C15 H15 119.5 no
C11 C16 C15 120.1(3) ?
C11 C16 H16 119.8 no
C15 C16 H16 120.1 no
C9 C17 C18 118.8(3) ?
C9 C17 C22 122.9(3) ?
C18 C17 C22 118.3(3) ?
C17 C18 C19 121.8(4) ?
C17 C18 H18 118.9 no
C19 C18 H18 119.3 no
C18 C19 C20 120.2(4) ?
C18 C19 H19 119.8 no
C20 C19 H19 119.9 no
C19 C20 C21 120.1(4) ?
C19 C20 H20 120.7 no
C21 C20 H20 119.2 no
C20 C21 C22 120.4(5) ?
C20 C21 H21 120.2 no
C22 C21 H21 119.4 no
C17 C22 C21 119.1(4) ?
C17 C22 H22 120.7 no
C21 C22 H22 120.2 no
S23 C26 C27 120.0(3) ?
S23 C26 C31 119.4(2) ?
C27 C26 C31 120.5(3) ?
C26 C27 C28 118.6(4) ?
C26 C27 H27 120.5 no
C28 C27 H27 120.9 no
C27 C28 C29 119.5(4) ?
C27 C28 H28 120.2 no
C29 C28 H28 120.3 no
C28 C29 C30 121.7(6) ?
C28 C29 H29 118.6 no
C30 C29 H29 119.7 no
C29 C30 C31 120.1(5) ?
C29 C30 H30 119.9 no
C31 C30 H30 120.0 no
C26 C31 C30 119.5(3) ?
C26 C31 H31 120.1 no
C30 C31 H31 120.3 no

loop_
_geom_bond_atom_site_label_1
_geom_bond_atom_site_label_2
_geom_bond_site_symmetry_1
_geom_bond_site_symmetry_2
_geom_bond_distance
_geom_bond_publ_flag
S23 O24 . . 1.424(2) ?
S23 O25 . . 1.424(2) ?
S23 N4 . . 1.674(2) y
S23 C26 . . 1.755(4) ?
N2 C1 . . 1.393(4) y
N2 C3 . . 1.404(3) y
N2 C9 . . 1.455(4) y
N4 C3a . . 1.449(3) y
N4 C4a . . 1.458(4) y
C1 C8b . . 1.378(4) y
C1 C11 . . 1.479(4) ?
C3 C3a . . 1.367(4) y
C3 C10 . . 1.482(4) ?
C3a C8b . . 1.409(4) y
C4a C5 . . 1.382(4) ?
C4a C8a . . 1.412(4) y
C5 C6 . . 1.382(5) ?
C5 H5 . . .95 no
C6 C7 . . 1.388(4) ?
C6 H6 . . .95 no
C7 C8 . . 1.385(4) ?
C7 H7 . . .95 no
C8 C8a . . 1.393(4) ?
C8 H8 . . .97 no
C8a C8b . . 1.454(4) y
C9 C17 . . 1.510(4) ?
C9 H9a . . .95 no
C9 H9b . . .95 no
C10 H10b . . .96 no
C10 H10c . . .97 no
C10 H10a . . .96 no
C11 C12 . . 1.388(5) ?
C11 C16 . . 1.394(4) ?
C12 C13 . . 1.376(4) ?
C12 H12 . . .95 no
C13 C14 . . 1.366(5) ?
C13 H13 . . .96 no
C14 C15 . . 1.378(5) ?
C14 H14 . . .95 no
C15 C16 . . 1.389(4) ?
C15 H15 . . .95 no
C16 H16 . . .95 no
C17 C18 . . 1.390(5) ?
C17 C22 . . 1.365(5) ?
C18 C19 . . 1.361(6) ?
C18 H18 . . .95 no
C19 C20 . . 1.332(8) ?
C19 H19 . . .95 no
C20 C21 . . 1.375(8) ?
C20 H20 . . .95 no
C21 C22 . . 1.406(6) ?
C21 H21 . . .95 no
C22 H22 . . .95 no
C26 C27 . . 1.370(4) ?
C26 C31 . . 1.388(5) ?
C27 C28 . . 1.402(7) ?
C27 H27 . . .96 no
C28 C29 . . 1.360(10) ?
C28 H28 . . .95 no
C29 C30 . . 1.348(7) ?
C29 H29 . . .95 no
C30 C31 . . 1.366(7) ?
C30 H30 . . .96 no
C31 H31 . . .95 no

loop_
_geom_contact_atom_site_label_1
_geom_contact_atom_site_label_2
_geom_contact_distance
_geom_contact_site_symmetry_2
_geom_contact_publ_flag
O24 C5 3.189(3) 2_856 no
O24 C6 3.400(4) 2_856 no
C3 C4a 3.504(4) 2_756 no

loop_
_geom_torsion_atom_site_label_1
_geom_torsion_atom_site_label_2
_geom_torsion_atom_site_label_3
_geom_torsion_atom_site_label_4
_geom_torsion
_geom_torsion_publ_flag
S23 N4 C3a C3 -59.9(4) no
S23 N4 C3a C8b 128.0(2) no
S23 N4 C4a C5 54.0(3) no
S23 N4 C4a C8a -127.4(2) no
S23 C26 C27 C28 -178.5(3) no
S23 C26 C31 C30 177.9(3) no
O24 S23 N4 C3a -176.5(2) no
O24 S23 N4 C4a -53.8(2) no
O24 S23 C26 C27 -148.4(2) no
O24 S23 C26 C31 34.1(3) no
O25 S23 N4 C3a 54.3(2) no
O25 S23 N4 C4a 177.0(2) no
O25 S23 C26 C27 -16.6(3) no
O25 S23 C26 C31 166.0(2) no
N2 C1 C8b C3a .2(3) no
N2 C1 C8b C8a 171.9(4) no
N2 C1 C11 C12 130.6(3) no
N2 C1 C11 C16 -52.2(4) no
N2 C3 C3a N4 -172.1(3) no
N2 C3 C3a C8b .0(3) no
N2 C9 C17 C18 -174.1(3) no
N2 C9 C17 C22 7.0(5) no
N4 S23 C26 C27 97.6(2) no
N4 S23 C26 C31 -79.9(2) no
N4 C3a C3 C10 8.1(6) no
N4 C3a C8b C1 174.3(2) no
N4 C3a C8b C8a -.6(3) no
N4 C4a C5 C6 -178.6(3) no
N4 C4a C8a C8 178.5(2) no
N4 C4a C8a C8b -2.0(3) no
C1 N2 C3 C3a .1(3) no
C1 N2 C3 C10 179.9(2) no
C1 N2 C9 C17 -93.2(3) no
C1 C8b C3a C3 -.1(3) no
C1 C8b C8a C4a -170.2(4) no
C1 C8b C8a C8 9.2(6) no
C1 C11 C12 C13 178.9(2) no
C1 C11 C16 C15 179.8(3) no
C3 N2 C1 C8b -.2(3) no
C3 N2 C1 C11 179.6(2) no
C3 N2 C9 C17 74.2(4) no
C3 C3a N4 C4a 171.5(3) no
C3 C3a C8b C8a -175.0(2) no
C3a N4 S23 C26 -61.0(2) no
C3a N4 C4a C5 -176.9(3) no
C3a N4 C4a C8a 1.6(3) no
C3a C3 N2 C9 -168.9(2) no
C3a C8b C1 C11 -179.6(3) no
C3a C8b C8a C4a 1.5(3) no
C3a C8b C8a C8 -179.0(3) no
C4a N4 S23 C26 61.7(2) no
C4a N4 C3a C8b -.6(3) no
C4a C5 C6 C7 -1.0(4) no
C4a C8a C8 C7 .7(4) no
C5 C4a C8a C8 -2.9(4) no
C5 C4a C8a C8b 176.7(3) no
C5 C6 C7 C8 -1.1(5) no
C6 C5 C4a C8a 3.0(4) no
C6 C7 C8 C8a 1.2(5) no
C7 C8 C8a C8b -178.7(3) no
C8a C8b C1 C11 -7.8(6) no
C8b C1 N2 C9 168.4(2) no
C8b C1 C11 C12 -49.7(4) no
C8b C1 C11 C16 127.5(3) no
C8b C3a C3 C10 -179.8(3) no
C9 N2 C1 C11 -11.8(4) no
C9 N2 C3 C10 10.9(4) no
C9 C17 C18 C19 -178.1(3) no
C9 C17 C22 C21 179.4(4) no
C11 C12 C13 C14 .8(4) no
C11 C16 C15 C14 1.9(4) no
C12 C11 C16 C15 -2.9(4) no
C12 C13 C14 C15 -1.8(5) no
C13 C12 C11 C16 1.6(4) no
C13 C14 C15 C16 .4(5) no
C17 C18 C19 C20 -1.1(7) no
C17 C22 C21 C20 -1.8(7) no
C18 C17 C22 C21 .6(6) no
C18 C19 C20 C21 -.1(8) no
C19 C18 C17 C22 .9(6) no
C19 C20 C21 C22 1.5(8) no
C26 C27 C28 C29 1.2(6) no
C26 C31 C30 C29 .0(6) no
C27 C26 C31 C30 .5(5) no
C27 C28 C29 C30 -.8(8) no
C28 C27 C26 C31 -1.0(5) no
C28 C29 C30 C31 .2(7) no

loop_
_cod_related_entry_id
_cod_related_entry_database
_cod_related_entry_code
1 ChemSpider 21107194
